data_1507510
loop_
_publ_author_name
'Evans, David A.'
'Burch, Jason D.'

_publ_section_title
;
 Asymmetric Synthesis of the Chlorocyclopropane-Containing Callipeltoside
 A Side Chain
;
_journal_issue 4
_journal_name_full 'Organic Letters'
_journal_page_first 503
_journal_paper_doi 10.1021/ol0155182
_journal_volume 3
_journal_year 2001
_chemical_formula_sum 'C13 H14 Br Cl O3'
_chemical_formula_weight 333.60
_chemical_name_systematic
; 
 ? 
;
_space_group_IT_number 4
_symmetry_space_group_name_Hall 'P 2yb'
_symmetry_space_group_name_H-M 'P 1 21 1'
_atom_sites_solution_hydrogens geom
_atom_sites_solution_primary direct
_atom_sites_solution_secondary difmap
_audit_creation_method SHELXL-97
_cell_angle_alpha 90.00
_cell_angle_beta 106.981(2)
_cell_angle_gamma 90.00
_cell_formula_units_Z 2
_cell_length_a 9.0192(12)
_cell_length_b 4.9332(6)
_cell_length_c 15.1987(19)
_cell_measurement_temperature 213(2)
_cell_volume 646.76(14)
_computing_structure_refinement 'SHELXL-97 (Sheldrick, 1997)'
_computing_structure_solution 'SHELXS-97 (Sheldrick, 1990)'
_diffrn_ambient_temperature 213(2)
_diffrn_measured_fraction_theta_full 0.919
_diffrn_measured_fraction_theta_max 0.919
_diffrn_radiation_monochromator graphite
_diffrn_radiation_source 'fine-focus sealed tube'
_diffrn_radiation_type MoK\a
_diffrn_radiation_wavelength 0.71073
_diffrn_reflns_av_R_equivalents 0.0553
_diffrn_reflns_av_sigmaI/netI 0.0556
_diffrn_reflns_limit_h_max 10
_diffrn_reflns_limit_h_min -11
_diffrn_reflns_limit_k_max 2
_diffrn_reflns_limit_k_min -6
_diffrn_reflns_limit_l_max 19
_diffrn_reflns_limit_l_min -18
_diffrn_reflns_number 4196
_diffrn_reflns_theta_full 27.85
_diffrn_reflns_theta_max 27.85
_diffrn_reflns_theta_min 1.40
_exptl_absorpt_coefficient_mu 3.381
_exptl_crystal_density_diffrn 1.713
_exptl_crystal_density_method 'not measured'
_exptl_crystal_F_000 336
_refine_diff_density_max 0.507
_refine_diff_density_min -0.588
_refine_diff_density_rms 0.074
_refine_ls_abs_structure_details 'Flack H D (1983), Acta Cryst. A39, 876-881'
_refine_ls_abs_structure_Flack -0.005(15)
_refine_ls_extinction_method none
_refine_ls_goodness_of_fit_ref 0.931
_refine_ls_hydrogen_treatment mixed
_refine_ls_matrix_type full
_refine_ls_number_parameters 154
_refine_ls_number_reflns 2034
_refine_ls_number_restraints 1
_refine_ls_restrained_S_all 0.931
_refine_ls_R_factor_all 0.0597
_refine_ls_R_factor_gt 0.0393
_refine_ls_shift/su_max 0.000
_refine_ls_shift/su_mean 0.000
_refine_ls_structure_factor_coef Fsqd
_refine_ls_weighting_details 'calc w=1/[\s^2^(Fo^2^)+(0.0635P)^2^+0.0000P] where P=(Fo^2^+2Fc^2^)/3'
_refine_ls_weighting_scheme calc
_refine_ls_wR_factor_gt 0.0952
_refine_ls_wR_factor_ref 0.1046
_reflns_number_gt 1448
_reflns_number_total 2034
_reflns_threshold_expression >2sigma(I)
_cod_data_source_file ol0155182.cif
_cod_data_source_block cwd33t
_cod_database_code 1507510

loop_
_symmetry_equiv_pos_as_xyz
'x, y, z'
'-x, y+1/2, -z'

loop_
_atom_site_label
_atom_site_type_symbol
_atom_site_fract_x
_atom_site_fract_y
_atom_site_fract_z
_atom_site_U_iso_or_equiv
_atom_site_adp_type
_atom_site_occupancy
_atom_site_symmetry_multiplicity
_atom_site_calc_flag
_atom_site_refinement_flags
Br1 Br -0.81213(7) -0.50450(12) -0.49311(3) 0.0883(3) Uani 1 1 d .
Cl1 Cl -1.53948(14) -0.0052(4) -1.34291(7) 0.0657(3) Uani 1 1 d .
O3 O -1.4725(3) 0.0374(6) -1.0321(2) 0.0385(7) Uani 1 1 d .
H3A H -1.4899 -0.1132 -1.0128 0.058 Uiso 1 1 calc R
C5 C -0.8376(5) 0.0223(13) -0.7060(3) 0.0533(12) Uani 1 1 d .
H5A H -0.7751 0.1609 -0.7184 0.064 Uiso 1 1 calc R
O2 O -1.1593(3) 0.0392(6) -0.91495(18) 0.0402(7) Uani 1 1 d .
C9 C -1.3387(4) 0.0200(9) -1.0651(2) 0.0329(8) Uani 1 1 d .
H9A H -1.3083 -0.1726 -1.0658 0.039 Uiso 1 1 calc R
C8 C -1.2053(5) 0.1760(9) -1.0030(3) 0.0372(10) Uani 1 1 d .
H8A H -1.1184 0.1816 -1.0295 0.045 Uiso 1 1 calc R
H8B H -1.2370 0.3625 -0.9955 0.045 Uiso 1 1 calc R
C4 C -0.9754(4) -0.0388(11) -0.7706(3) 0.0404(9) Uani 1 1 d .
C10 C -1.3770(5) 0.1310(8) -1.1614(3) 0.0356(9) Uani 1 1 d .
H10A H -1.2889 0.1362 -1.1879 0.043 Uiso 1 1 calc R
C3 C -1.0666(5) -0.2448(10) -0.7504(3) 0.0462(11) Uani 1 1 d .
H3B H -1.1615 -0.2894 -0.7935 0.055 Uiso 1 1 calc R
C7 C -1.0187(5) 0.1080(9) -0.8575(3) 0.0440(11) Uani 1 1 d .
C1 C -0.8812(6) -0.3141(11) -0.6052(3) 0.0540(13) Uani 1 1 d .
C2 C -1.0196(6) -0.3834(11) -0.6684(3) 0.0585(13) Uani 1 1 d .
H2A H -1.0810 -0.5233 -0.6557 0.070 Uiso 1 1 calc R
C6 C -0.7888(6) -0.1140(11) -0.6236(4) 0.0600(14) Uani 1 1 d .
H6A H -0.6935 -0.0708 -0.5806 0.072 Uiso 1 1 calc R
O1 O -0.9394(4) 0.2770(9) -0.8803(2) 0.0685(11) Uani 1 1 d .
C11 C -1.4958(5) 0.3527(8) -1.1946(3) 0.0450(11) Uani 1 1 d .
H11A H -1.5490 0.4218 -1.1515 0.054 Uiso 1 1 calc R
H11B H -1.4762 0.4879 -1.2372 0.054 Uiso 1 1 calc R
C12 C -1.5298(5) 0.0724(9) -1.2285(3) 0.0440(10) Uani 1 1 d .
H12A H -1.6037 -0.0276 -1.2035 0.053 Uiso 1 1 calc R

loop_
_atom_site_aniso_label
_atom_site_aniso_U_11
_atom_site_aniso_U_22
_atom_site_aniso_U_33
_atom_site_aniso_U_23
_atom_site_aniso_U_13
_atom_site_aniso_U_12
Br1 0.1148(5) 0.0771(4) 0.0493(3) 0.0056(4) -0.0133(3) 0.0009(5)
Cl1 0.0715(7) 0.0606(7) 0.0487(6) 0.0022(9) -0.0081(5) 0.0081(8)
O3 0.0306(13) 0.0300(16) 0.0627(16) 0.0038(14) 0.0259(12) 0.0022(12)
C5 0.037(2) 0.064(3) 0.059(3) -0.014(3) 0.013(2) -0.011(3)
O2 0.0320(14) 0.043(2) 0.0449(14) 0.0022(14) 0.0101(12) -0.0079(14)
C9 0.0271(18) 0.028(2) 0.0470(19) -0.002(2) 0.0162(16) 0.0015(19)
C8 0.031(2) 0.037(2) 0.046(2) 0.0035(19) 0.014(2) -0.0036(18)
C4 0.0301(19) 0.048(2) 0.046(2) -0.004(3) 0.0154(17) 0.000(2)
C10 0.031(2) 0.030(2) 0.048(2) 0.0026(18) 0.0140(19) 0.0030(17)
C3 0.037(2) 0.051(3) 0.046(3) -0.003(2) 0.005(2) -0.006(2)
C7 0.036(2) 0.049(3) 0.049(3) -0.010(2) 0.016(2) -0.004(2)
C1 0.059(3) 0.054(3) 0.042(3) 0.000(2) 0.004(2) 0.008(2)
C2 0.057(3) 0.062(3) 0.052(3) 0.007(2) 0.007(3) -0.007(2)
C6 0.050(3) 0.064(3) 0.053(3) -0.013(2) -0.005(2) 0.004(3)
O1 0.053(2) 0.090(3) 0.060(2) 0.007(2) 0.0125(18) -0.036(2)
C11 0.046(3) 0.031(2) 0.058(3) 0.012(2) 0.015(2) 0.008(2)
C12 0.034(2) 0.041(2) 0.054(2) 0.002(2) 0.007(2) 0.0084(18)

loop_
_atom_type_symbol
_atom_type_description
_atom_type_scat_dispersion_real
_atom_type_scat_dispersion_imag
_atom_type_scat_source
C C 0.0033 0.0016 'International Tables Vol C Tables 4.2.6.8 and 6.1.1.4'
H H 0.0000 0.0000 'International Tables Vol C Tables 4.2.6.8 and 6.1.1.4'
O O 0.0106 0.0060 'International Tables Vol C Tables 4.2.6.8 and 6.1.1.4'
Cl Cl 0.1484 0.1585 'International Tables Vol C Tables 4.2.6.8 and 6.1.1.4'
Br Br -0.2901 2.4595 'International Tables Vol C Tables 4.2.6.8 and 6.1.1.4'

loop_
_geom_angle_atom_site_label_1
_geom_angle_atom_site_label_2
_geom_angle_atom_site_label_3
_geom_angle
C4 C5 C6 121.7(5)
C7 O2 C8 116.2(3)
O3 C9 C10 109.9(3)
O3 C9 C8 110.4(3)
C10 C9 C8 109.8(3)
O2 C8 C9 107.6(3)
C5 C4 C3 118.1(4)
C5 C4 C7 119.1(4)
C3 C4 C7 122.8(4)
C12 C10 C9 120.0(4)
C12 C10 C11 59.1(3)
C9 C10 C11 121.8(4)
C2 C3 C4 121.0(4)
O1 C7 O2 120.4(4)
O1 C7 C4 125.2(4)
O2 C7 C4 114.4(4)
C6 C1 C2 121.2(5)
C6 C1 Br1 118.8(4)
C2 C1 Br1 120.0(4)
C3 C2 C1 119.0(5)
C1 C6 C5 119.0(5)
C12 C11 C10 59.6(3)
C11 C12 C10 61.4(3)
C11 C12 Cl1 119.6(3)
C10 C12 Cl1 119.3(3)

loop_
_geom_bond_atom_site_label_1
_geom_bond_atom_site_label_2
_geom_bond_distance
Br1 C1 1.885(5)
Cl1 C12 1.757(5)
O3 C9 1.439(4)
C5 C4 1.373(6)
C5 C6 1.376(7)
O2 C7 1.356(5)
O2 C8 1.447(5)
C9 C10 1.506(6)
C9 C8 1.506(6)
C4 C3 1.397(6)
C4 C7 1.456(7)
C10 C12 1.484(6)
C10 C11 1.510(5)
C3 C2 1.375(7)
C7 O1 1.214(5)
C1 C6 1.372(7)
C1 C2 1.377(7)
C11 C12 1.476(6)

loop_
_geom_torsion_atom_site_label_1
_geom_torsion_atom_site_label_2
_geom_torsion_atom_site_label_3
_geom_torsion_atom_site_label_4
_geom_torsion
C7 O2 C8 C9 164.4(3)
O3 C9 C8 O2 66.4(4)
C10 C9 C8 O2 -172.3(3)
C6 C5 C4 C3 0.2(7)
C6 C5 C4 C7 -178.4(4)
O3 C9 C10 C12 -40.0(5)
C8 C9 C10 C12 -161.6(3)
O3 C9 C10 C11 30.2(5)
C8 C9 C10 C11 -91.4(4)
C5 C4 C3 C2 -0.3(7)
C7 C4 C3 C2 178.3(4)
C8 O2 C7 O1 0.6(6)
C8 O2 C7 C4 -178.6(3)
C5 C4 C7 O1 3.1(7)
C3 C4 C7 O1 -175.4(4)
C5 C4 C7 O2 -177.7(4)
C3 C4 C7 O2 3.7(6)
C4 C3 C2 C1 0.8(7)
C6 C1 C2 C3 -1.3(8)
Br1 C1 C2 C3 -179.0(4)
C2 C1 C6 C5 1.3(8)
Br1 C1 C6 C5 179.0(4)
C4 C5 C6 C1 -0.7(7)
C9 C10 C11 C12 -108.4(4)
C10 C11 C12 Cl1 -109.4(4)
C9 C10 C12 C11 111.3(4)
C9 C10 C12 Cl1 -138.9(4)
C11 C10 C12 Cl1 109.8(4)

loop_
_cod_related_entry_id
_cod_related_entry_code
_cod_related_entry_database
1 21190779 ChemSpider
